data_2013003
loop_
_publ_author_name
'Gainsford, Graeme J.'
'Al-Salim, Najeh'
'Kemmitt, Tim'

_publ_section_title
;A novel titanium--\m-O--zirconium complex:
 bis(\m-methyliminodiethanolato-1\k^3^<i>O</i>,<i>N</i>,<i>O</i>';1:2\k^2^<i>O</i>)(methyliminodiethanolato-2\k^3^<i>O</i>,<i>N</i>,<i>O</i>')dipropanolato-1\k<i>O</i>,2\k<i>O</i>-titanium(IV)zirconium(IV)
;
_journal_issue 10
_journal_name_full 'Acta Crystallographica Section C'
_journal_page_first m509
_journal_page_last m510
_journal_paper_doi 10.1107/S0108270102015275
_journal_volume 58
_journal_year 2002
_chemical_formula_iupac '[Ti Zr (C5 H11 N O2)3 (C3 H7 O)2]'
_chemical_formula_moiety 'C21 H47 N3 O8 Ti Zr'
_chemical_formula_structural 'Zr (C5 H11 N O2)2 (C3 H7 O) Ti (C5 H11 N O2) (C3 H7 O)'
_chemical_formula_sum 'C21 H47 N3 O8 Ti Zr'
_chemical_formula_weight 608.74
_chemical_name_systematic
;bis(\m-methyliminodiethanolato-1\k^3^O,N,O';1:2\k^2^O)(methyliminodiethanolato-
2\k^3^O,N,O')dipropanolato-1\kO,2\kO-titanium(IV)zirconium(IV)
;
_space_group_IT_number 15
_symmetry_cell_setting monoclinic
_symmetry_space_group_name_Hall '-C 2yc'
_symmetry_space_group_name_H-M 'C 1 2/c 1'
_atom_sites_solution_hydrogens geom
_atom_sites_solution_primary direct
_atom_sites_solution_secondary difmap
_audit_creation_method SHELXL97
_cell_angle_alpha 90
_cell_angle_beta 116.002(3)
_cell_angle_gamma 90
_cell_formula_units_Z 8
_cell_length_a 31.172(10)
_cell_length_b 10.407(3)
_cell_length_c 19.116(6)
_cell_measurement_reflns_used 5093
_cell_measurement_temperature 163(2)
_cell_measurement_theta_max 25.8
_cell_measurement_theta_min 2.6
_cell_volume 5574(3)
_computing_cell_refinement SMART
_computing_data_collection 'SMART (Siemens, 1996)'
_computing_data_reduction 'SAINT (Siemens, 1996) and SADABS (Sheldrick, 1996)'
_computing_molecular_graphics 'ORTEP-3 in WinGX (Farrugia, 1997, 1999)'
_computing_publication_material SHELXL97
_computing_structure_refinement 'SHELXL97 (Sheldrick, 1997)'
_computing_structure_solution 'SHELXS97 (Sheldrick, 1997)'
_diffrn_ambient_temperature 163(2)
_diffrn_detector_area_resol_mean 8.192
_diffrn_measured_fraction_theta_full 0.981
_diffrn_measured_fraction_theta_max 0.981
_diffrn_measurement_device_type 'Make Model CCD area-detector'
_diffrn_measurement_method '\f and \w'
_diffrn_radiation_monochromator graphite
_diffrn_radiation_source 'fine-focus sealed tube'
_diffrn_radiation_type MoK\a
_diffrn_radiation_wavelength 0.71073
_diffrn_reflns_av_R_equivalents 0.056
_diffrn_reflns_av_sigmaI/netI 0.075
_diffrn_reflns_limit_h_max 35
_diffrn_reflns_limit_h_min -38
_diffrn_reflns_limit_k_max 12
_diffrn_reflns_limit_k_min -12
_diffrn_reflns_limit_l_max 23
_diffrn_reflns_limit_l_min -8
_diffrn_reflns_number 19935
_diffrn_reflns_theta_full 26.43
_diffrn_reflns_theta_max 26.43
_diffrn_reflns_theta_min 2.09
_diffrn_standards_decay_% 0
_diffrn_standards_number 0
_exptl_absorpt_coefficient_mu 0.71
_exptl_absorpt_correction_T_max 0.837
_exptl_absorpt_correction_T_min 0.686
_exptl_absorpt_correction_type multi-scan
_exptl_absorpt_process_details '(Blessing, 1995)'
_exptl_crystal_colour colourless
_exptl_crystal_density_diffrn 1.451
_exptl_crystal_density_meas ?
_exptl_crystal_density_method 'not measured'
_exptl_crystal_description 'cubic block'
_exptl_crystal_F_000 2560
_exptl_crystal_size_max 0.30
_exptl_crystal_size_mid 0.27
_exptl_crystal_size_min 0.25
_refine_diff_density_max 0.60
_refine_diff_density_min -0.59
_refine_ls_extinction_coef 0.00051(7)
_refine_ls_extinction_expression Fc^*^=kFc[1+0.001xFc^2^\l^3^/sin(2\q)]^-1/4^
_refine_ls_extinction_method 'SHELXL97 (Sheldrick, 1997)'
_refine_ls_goodness_of_fit_ref 0.95
_refine_ls_hydrogen_treatment mixed
_refine_ls_matrix_type full
_refine_ls_number_parameters 272
_refine_ls_number_reflns 5613
_refine_ls_number_restraints 1
_refine_ls_restrained_S_all 0.95
_refine_ls_R_factor_all 0.072
_refine_ls_R_factor_gt 0.043
_refine_ls_shift/su_max 0.000
_refine_ls_shift/su_mean <0.001
_refine_ls_structure_factor_coef Fsqd
_refine_ls_weighting_details 'calc w = 1/[\s^2^(Fo^2^)+(0.0537P)^2^] where P=(Fo^2^+2Fc^2^)/3'
_refine_ls_weighting_scheme calc
_refine_ls_wR_factor_gt 0.098
_refine_ls_wR_factor_ref 0.104
_reflns_number_gt 3723
_reflns_number_total 5613
_reflns_threshold_expression I>2\s(I)
_cod_data_source_file ta1389.cif
_cod_data_source_block I
_cod_depositor_comments
;
The following automatic conversions were performed:
'_geom_bond_publ_flag' value 'Y' changed to 'y' according to
'/home/saulius/struct/CIF-dictionaries/cif_core.dic' dictionary named
'cif_core.dic' version 2.4.1 from 2010-06-29 (13 times).

Automatic conversion script
Id: cif_fix_enum 1527 2010-12-29 10:47:43Z saulius 

The following automatic conversions were performed:

'_exptl_absorpt_correction_type' value 'multi scan' changed to
'multi-scan' according to
/home/saulius/struct/CIF-dictionaries/cif_core.dic dictionary named
'cif_core.dic' version 2.4.1 from 2010-06-29.

'_geom_bond_publ_flag'
value 'Y' changed to 'y' according to
/home/saulius/struct/CIF-dictionaries/cif_core.dic dictionary named
'cif_core.dic' version 2.4.1 from 2010-06-29 (13
times).

'_geom_angle_publ_flag' value 'Y' changed to 'y' according
to /home/saulius/struct/CIF-dictionaries/cif_core.dic dictionary
named 'cif_core.dic' version 2.4.1 from 2010-06-29 (10
times).

'_geom_torsion_publ_flag' value 'Y' changed to 'y' according
to /home/saulius/struct/CIF-dictionaries/cif_core.dic dictionary
named 'cif_core.dic' version 2.4.1 from 2010-06-29 (2 times).

Automatic conversion script
Id: cif_fix_values 1715 2011-07-08 13:25:40Z adriana 

The following automatic conversions were performed:

'_exptl_crystal_density_meas' value 'not measured' was changed to '?'
- the value is perceived as not measured.

Automatic conversion script
Id: cif_fix_values 3008 2015-01-20 13:52:24Z robertas 
;
_cod_original_cell_volume 5574(5)
_cod_original_sg_symbol_H-M 'C 2/c'
_cod_database_code 2013003
_cod_database_fobs_code 2013003

loop_
_symmetry_equiv_pos_as_xyz
'x, y, z'
'-x, y, -z+1/2'
'x+1/2, y+1/2, z'
'-x+1/2, y+1/2, -z+1/2'
'-x, -y, -z'
'x, -y, z-1/2'
'-x+1/2, -y+1/2, -z'
'x+1/2, -y+1/2, z-1/2'

loop_
_atom_site_label
_atom_site_fract_x
_atom_site_fract_y
_atom_site_fract_z
_atom_site_U_iso_or_equiv
_atom_site_adp_type
_atom_site_calc_flag
_atom_site_refinement_flags
_atom_site_occupancy
_atom_site_disorder_assembly
_atom_site_disorder_group
_atom_site_type_symbol
Zr 0.144893(12) 0.16988(3) 0.229178(17) 0.02441(12) Uani d . 1 A . Zr
Ti 0.12749(2) 0.05976(6) 0.38555(3) 0.02994(18) Uani d . 1 A . Ti
O11 0.17559(9) 0.0289(3) 0.48695(13) 0.0399(7) Uani d . 1 A . O
O12 0.07409(8) -0.0297(2) 0.38118(13) 0.0333(6) Uani d . 1 A . O
O21 0.09844(8) 0.0593(2) 0.26841(12) 0.0268(6) Uani d . 1 A . O
O22 0.16483(8) 0.0005(2) 0.19769(12) 0.0293(6) Uani d . 1 A . O
O31 0.17928(8) 0.1157(2) 0.35186(12) 0.0312(6) Uani d . 1 A . O
O32 0.15633(9) 0.2626(3) 0.14312(13) 0.0395(7) Uani d . 1 A . O
O41 0.11001(11) 0.2137(3) 0.40551(15) 0.0484(7) Uani d . 1 . . O
O51 0.10897(9) 0.3216(2) 0.23668(14) 0.0385(6) Uani d . 1 . . O
N11 0.14742(11) -0.1567(3) 0.38172(15) 0.0336(8) Uani d . 1 . . N
N21 0.07596(9) 0.0930(3) 0.11375(14) 0.0248(7) Uani d . 1 . . N
N31 0.22118(11) 0.2733(3) 0.29057(16) 0.0350(7) Uani d . 1 . . N
C11 0.20113(15) -0.0867(4) 0.5120(2) 0.0457(10) Uiso d . 1 . . C
H11A 0.2101 -0.1003 0.5679 0.055 Uiso calc R 1 B . H
H11B 0.2307 -0.0826 0.5050 0.055 Uiso calc R 1 . . H
C12 0.17035(15) -0.1963(4) 0.4650(2) 0.0470(11) Uiso d . 1 B . C
H12A 0.1901 -0.2740 0.4717 0.056 Uiso calc R 1 . . H
H12B 0.1457 -0.2165 0.4827 0.056 Uiso calc R 1 . . H
C13 0.10037(14) -0.2187(4) 0.3384(2) 0.0455(10) Uiso d . 1 B . C
H13A 0.1032 -0.3126 0.3480 0.055 Uiso calc R 1 . . H
H13B 0.0887 -0.2040 0.2819 0.055 Uiso calc R 1 . . H
C14 0.06535(14) -0.1612(4) 0.3661(2) 0.0405(10) Uiso d . 1 . . C
H14B 0.0323 -0.1740 0.3256 0.049 Uiso calc R 1 B . H
H14A 0.0687 -0.2058 0.4139 0.049 Uiso calc R 1 . . H
C15 0.17881(17) -0.1859(4) 0.3446(2) 0.0579(13) Uani d . 1 B . C
H15A 0.2098 -0.1439 0.3736 0.070 Uiso calc R 1 . . H
H15B 0.1642 -0.1543 0.2909 0.070 Uiso calc R 1 . . H
H15C 0.1834 -0.2791 0.3446 0.070 Uiso calc R 1 . . H
C21 0.04910(12) 0.0584(3) 0.21554(18) 0.0288(8) Uiso d . 1 . . C
H21A 0.0355 0.1458 0.2105 0.035 Uiso calc R 1 C . H
H21B 0.0314 -0.0001 0.2345 0.035 Uiso calc R 1 . . H
C22 0.04510(12) 0.0125(4) 0.13766(18) 0.0300(9) Uani d . 1 C . C
H22A 0.0551 -0.0785 0.1417 0.036 Uiso calc R 1 . . H
H22B 0.0115 0.0185 0.0979 0.036 Uiso calc R 1 . . H
C23 0.09775(12) 0.0160(3) 0.07250(18) 0.0284(8) Uiso d . 1 C . C
H23A 0.1112 0.0740 0.0462 0.034 Uiso calc R 1 . . H
H23B 0.0730 -0.0380 0.0324 0.034 Uiso calc R 1 . . H
C24 0.13695(13) -0.0689(4) 0.12996(19) 0.0339(9) Uani d . 1 . . C
H24A 0.1226 -0.1441 0.1434 0.041 Uiso calc R 1 C . H
H24B 0.1574 -0.1006 0.1060 0.041 Uiso calc R 1 . . H
C25 0.04734(13) 0.1986(3) 0.0624(2) 0.0343(9) Uiso d . 1 C . C
H25A 0.0330 0.2498 0.0896 0.041 Uiso calc R 1 . . H
H25B 0.0221 0.1622 0.0149 0.041 Uiso calc R 1 . . H
H25C 0.0681 0.2535 0.0487 0.041 Uiso calc R 1 . . H
C31 0.22580(17) 0.1581(5) 0.4045(3) 0.0467(11) Uiso d . 1 . . C
H31A 0.2180(14) 0.216(4) 0.431(2) 0.056 Uiso d . 1 . . H
H31B 0.2433(14) 0.086(4) 0.418(2) 0.056 Uiso d . 1 . . H
C34 0.19340(18) 0.3481(5) 0.1581(3) 0.0528(12) Uiso d . 1 . . C
H34A 0.1828(14) 0.432(4) 0.157(2) 0.063 Uiso d . 1 . . H
H34B 0.2105(14) 0.331(4) 0.125(2) 0.063 Uiso d . 1 . . H
C32A 0.2531(3) 0.1927(8) 0.3558(4) 0.0459(8) Uiso d P 0.549(3) A 1 C
H321 0.2828 0.2400 0.3882 0.055 Uiso calc PR 0.549(3) A 1 H
H322 0.2617 0.1136 0.3360 0.055 Uiso calc PR 0.549(3) A 1 H
C33A 0.2375(3) 0.2943(8) 0.2308(4) 0.0459(8) Uiso d P 0.549(3) A 1 C
H331 0.2486 0.2127 0.2177 0.055 Uiso calc PR 0.549(3) A 1 H
H332 0.2641 0.3568 0.2490 0.055 Uiso calc PR 0.549(3) A 1 H
C35A 0.2156(3) 0.4056(7) 0.3219(4) 0.0459(8) Uiso d P 0.549(3) A 1 C
H351 0.2028 0.3942 0.3600 0.055 Uiso calc PR 0.549(3) A 1 H
H352 0.1938 0.4589 0.2788 0.055 Uiso calc PR 0.549(3) A 1 H
H353 0.2469 0.4477 0.3469 0.055 Uiso calc PR 0.549(3) A 1 H
C41A 0.0716(4) 0.2724(11) 0.4108(5) 0.075(2) Uiso d P 0.598(12) B 1 C
H411 0.0489 0.2035 0.4075 0.090 Uiso calc PR 0.598(12) B 1 H
H412 0.0555 0.3263 0.3638 0.090 Uiso calc PR 0.598(12) B 1 H
C42A 0.0784(5) 0.3517(12) 0.4771(7) 0.075(2) Uiso d P 0.598(12) B 1 C
H421 0.0929 0.3024 0.5263 0.090 Uiso calc PR 0.598(12) B 1 H
H422 0.0479 0.3897 0.4714 0.090 Uiso calc PR 0.598(12) B 1 H
C43A 0.1146(4) 0.4614(10) 0.4735(6) 0.075(2) Uiso d P 0.598(12) B 1 C
H431 0.1472 0.4273 0.4959 0.090 Uiso calc PR 0.598(12) B 1 H
H432 0.1134 0.5369 0.5032 0.090 Uiso calc PR 0.598(12) B 1 H
H433 0.1051 0.4859 0.4192 0.090 Uiso calc PR 0.598(12) B 1 H
C51A 0.0743(3) 0.4172(8) 0.2235(5) 0.0635(11) Uiso d P 0.641(9) C 1 C
H511 0.0794 0.4573 0.2735 0.076 Uiso calc PR 0.641(9) C 1 H
H512 0.0421 0.3783 0.1999 0.076 Uiso calc PR 0.641(9) C 1 H
C52A 0.0782(3) 0.5224(8) 0.1670(5) 0.0635(11) Uiso d P 0.636(6) C 1 C
H521 0.1079 0.5724 0.1948 0.076 Uiso calc PR 0.636(6) C 1 H
H522 0.0800 0.4795 0.1221 0.076 Uiso calc PR 0.636(6) C 1 H
C53A 0.0371(3) 0.6101(8) 0.1386(4) 0.0635(11) Uiso d P 0.636(6) C 1 C
H531 0.0083 0.5633 0.1040 0.076 Uiso calc PR 0.636(6) C 1 H
H532 0.0427 0.6810 0.1099 0.076 Uiso calc PR 0.636(6) C 1 H
H533 0.0328 0.6444 0.1829 0.076 Uiso calc PR 0.636(6) C 1 H
C32B 0.2349(3) 0.2871(9) 0.3725(5) 0.0459(8) Uiso d P 0.451(3) A 2 C
H323 0.2160 0.3565 0.3812 0.055 Uiso calc PR 0.451(3) A 2 H
H324 0.2691 0.3102 0.4001 0.055 Uiso calc PR 0.451(3) A 2 H
C33B 0.2165(3) 0.3904(9) 0.2463(5) 0.0459(8) Uiso d P 0.451(3) A 2 C
H333 0.2481 0.4302 0.2611 0.055 Uiso calc PR 0.451(3) A 2 H
H334 0.1958 0.4531 0.2559 0.055 Uiso calc PR 0.451(3) A 2 H
C35B 0.2587(3) 0.1866(9) 0.2800(5) 0.0459(8) Uiso d P 0.451(3) A 2 C
H354 0.2896 0.2305 0.3014 0.055 Uiso calc PR 0.451(3) A 2 H
H355 0.2483 0.1697 0.2245 0.055 Uiso calc PR 0.451(3) A 2 H
H356 0.2618 0.1051 0.3075 0.055 Uiso calc PR 0.451(3) A 2 H
C41B 0.1301(18) 0.346(5) 0.435(3) 0.085(5) Uiso d P 0.163(11) B 2 C
C42B 0.0836(17) 0.429(4) 0.441(3) 0.085(5) Uiso d P 0.163(11) B 2 C
C51B 0.0938(6) 0.4480(15) 0.2063(9) 0.0635(11) Uiso d P 0.359(9) C 2 C
H513 0.0955 0.4567 0.1560 0.076 Uiso calc PR 0.359(9) C 2 H
H514 0.1158 0.5121 0.2428 0.076 Uiso calc PR 0.359(9) C 2 H
C52B 0.0453(4) 0.4744(10) 0.1949(6) 0.0635(11) Uiso d P 0.364(6) C 2 C
H523 0.0457 0.4727 0.2469 0.076 Uiso calc PR 0.364(6) C 2 H
H524 0.0254 0.4011 0.1653 0.076 Uiso calc PR 0.364(6) C 2 H
C53B 0.0195(4) 0.5948(10) 0.1552(6) 0.0635(11) Uiso d PR 0.364(6) C 2 C
H534 0.0384 0.6700 0.1824 0.076 Uiso calc PR 0.364(6) C 2 H
H535 -0.0116 0.5979 0.1561 0.076 Uiso calc PR 0.364(6) C 2 H
H536 0.0150 0.5951 0.1011 0.076 Uiso calc PR 0.364(6) C 2 H
C41C 0.092(3) 0.340(7) 0.413(4) 0.085(5) Uiso d P 0.115(14) B 3 C
C4OC 0.123(2) 0.322(5) 0.470(3) 0.085(5) Uiso d P 0.130(14) B 3 C
C42C 0.1429(7) 0.437(2) 0.4515(11) 0.085(5) Uiso d P 0.334(14) B 3 C
C43C 0.0944(9) 0.366(3) 0.4891(15) 0.085(5) Uiso d P 0.307(19) B 3 C

loop_
_atom_site_aniso_label
_atom_site_aniso_U_11
_atom_site_aniso_U_22
_atom_site_aniso_U_33
_atom_site_aniso_U_12
_atom_site_aniso_U_13
_atom_site_aniso_U_23
Zr 0.0206(2) 0.0309(2) 0.02144(16) -0.00500(17) 0.00891(13) -0.00285(15)
Ti 0.0327(4) 0.0374(4) 0.0230(3) -0.0036(3) 0.0151(3) -0.0058(3)
O11 0.0433(17) 0.0508(18) 0.0245(12) -0.0131(14) 0.0138(12) -0.0079(12)
O12 0.0309(15) 0.0438(17) 0.0312(13) -0.0002(12) 0.0191(11) -0.0003(11)
O21 0.0182(13) 0.0373(15) 0.0236(11) -0.0056(11) 0.0082(10) -0.0018(10)
O22 0.0242(14) 0.0380(15) 0.0254(12) 0.0012(12) 0.0107(11) -0.0044(11)
O31 0.0207(14) 0.0444(16) 0.0233(11) -0.0093(12) 0.0050(10) -0.0047(11)
O32 0.0348(16) 0.0500(18) 0.0323(13) -0.0197(14) 0.0135(12) 0.0016(12)
O41 0.065(2) 0.0452(18) 0.0451(15) 0.0045(16) 0.0338(15) -0.0087(13)
O51 0.0378(16) 0.0328(16) 0.0416(14) 0.0037(13) 0.0142(12) 0.0008(12)
N11 0.0335(19) 0.044(2) 0.0254(14) 0.0055(16) 0.0150(14) -0.0002(13)
N21 0.0202(16) 0.0328(18) 0.0216(13) -0.0007(14) 0.0093(12) -0.0018(12)
N31 0.0299(19) 0.039(2) 0.0343(16) -0.0093(16) 0.0126(14) -0.0060(14)
C15 0.080(4) 0.059(3) 0.056(3) 0.024(3) 0.048(3) 0.010(2)
C22 0.020(2) 0.040(2) 0.0268(17) -0.0053(17) 0.0071(15) -0.0056(16)
C24 0.032(2) 0.042(3) 0.0300(18) 0.0020(19) 0.0165(17) -0.0038(17)

loop_
_atom_type_symbol
_atom_type_description
_atom_type_scat_dispersion_real
_atom_type_scat_dispersion_imag
_atom_type_scat_source
C C 0.0033 0.0016 'International Tables Vol C Tables 4.2.6.8 and 6.1.1.4'
H H 0.0000 0.0000 'International Tables Vol C Tables 4.2.6.8 and 6.1.1.4'
N N 0.0061 0.0033 'International Tables Vol C Tables 4.2.6.8 and 6.1.1.4'
O O 0.0106 0.0060 'International Tables Vol C Tables 4.2.6.8 and 6.1.1.4'
Ti Ti 0.2776 0.4457 'International Tables Vol C Tables 4.2.6.8 and 6.1.1.4'
Zr Zr -2.9673 0.5597 'International Tables Vol C Tables 4.2.6.8 and 6.1.1.4'

loop_
_geom_angle_atom_site_label_1
_geom_angle_atom_site_label_2
_geom_angle_atom_site_label_3
_geom_angle
_geom_angle_publ_flag
O51 Zr O22 164.68(10) ?
O51 Zr O32 89.19(10) ?
O22 Zr O32 89.27(10) ?
O51 Zr O31 98.93(10) y
O22 Zr O31 91.39(9) ?
O32 Zr O31 143.18(9) y
O51 Zr O21 85.16(10) ?
O22 Zr O21 88.84(9) y
O32 Zr O21 151.06(9) ?
O31 Zr O21 65.74(8) ?
O51 Zr N31 94.46(11) ?
O22 Zr N31 99.61(10) ?
O32 Zr N31 72.55(10) y
O31 Zr N31 71.05(9) y
O21 Zr N31 136.14(9) y
O51 Zr N21 91.43(10) ?
O22 Zr N21 73.29(9) ?
O32 Zr N21 79.88(9) ?
O31 Zr N21 135.17(9) y
O21 Zr N21 71.94(8) y
N31 Zr N21 151.68(9) ?
O41 Ti O12 96.12(13) ?
O41 Ti O11 96.46(12) ?
O12 Ti O11 104.55(11) ?
O41 Ti O21 102.08(11) ?
O12 Ti O21 89.51(10) ?
O11 Ti O21 155.40(11) ?
O41 Ti O31 99.61(12) ?
O12 Ti O31 157.61(10) ?
O11 Ti O31 89.46(10) ?
O21 Ti O31 71.71(9) ?
O41 Ti N11 167.78(11) ?
O12 Ti N11 76.37(11) y
O11 Ti N11 76.51(11) y
O21 Ti N11 87.64(9) ?
O31 Ti N11 90.41(10) ?
C11 O11 Ti 124.9(2) ?
C14 O12 Ti 125.6(2) ?
C21 O21 Ti 127.52(18) ?
C21 O21 Zr 115.15(18) ?
Ti O21 Zr 109.39(10) ?
C24 O22 Zr 124.8(2) ?
C31 O31 Ti 124.0(2) ?
C31 O31 Zr 123.2(2) ?
Ti O31 Zr 108.96(10) ?
C34 O32 Zr 123.7(2) ?
C41A O41 Ti 139.9(6) ?
C41B O41 Ti 141.3(18) ?
C4OC O41 Ti 144(2) ?
C51A O51 Zr 165.0(4) ?
C51B O51 Zr 143.2(7) ?
C15 N11 C13 110.2(3) ?
C15 N11 C12 110.5(3) ?
C13 N11 C12 111.8(3) ?
C15 N11 Ti 117.1(2) ?
C13 N11 Ti 103.0(2) ?
C12 N11 Ti 104.0(2) ?
C23 N21 C25 109.3(2) ?
C23 N21 C22 111.5(3) ?
C25 N21 C22 109.7(3) ?
C23 N21 Zr 103.35(19) ?
C25 N21 Zr 113.0(2) ?
C22 N21 Zr 109.72(18) ?
C32B N31 C33B 117.1(6) ?
C32B N31 C33A 143.1(5) ?
C33B N31 C32A 146.1(5) ?
C33A N31 C32A 114.3(5) ?
C33A N31 C35A 108.0(5) ?
C32A N31 C35A 109.3(4) ?
C32B N31 C35B 108.5(5) ?
C33B N31 C35B 107.4(5) ?
C35A N31 C35B 141.8(5) ?
C32B N31 Zr 109.6(4) ?
C33B N31 Zr 105.5(4) ?
C33A N31 Zr 107.2(3) ?
C32A N31 Zr 108.4(3) ?
C35A N31 Zr 109.6(3) ?
C35B N31 Zr 108.4(4) ?
O11 C11 C12 109.1(3) ?
O11 C11 H11A 109.9 ?
C12 C11 H11A 109.9 ?
O11 C11 H11B 109.9 ?
C12 C11 H11B 109.9 ?
H11A C11 H11B 108.3 ?
N11 C12 C11 108.0(3) ?
N11 C12 H12A 110.1 ?
C11 C12 H12A 110.1 ?
N11 C12 H12B 110.1 ?
C11 C12 H12B 110.1 ?
H12A C12 H12B 108.4 ?
N11 C13 C14 108.6(3) ?
N11 C13 H13A 110.0 ?
C14 C13 H13A 110.0 ?
N11 C13 H13B 110.0 ?
C14 C13 H13B 110.0 ?
H13A C13 H13B 108.3 ?
O12 C14 C13 110.5(3) ?
O12 C14 H14B 109.5 ?
C13 C14 H14B 109.5 ?
O12 C14 H14A 109.5 ?
C13 C14 H14A 109.5 ?
H14B C14 H14A 108.1 ?
N11 C15 H15A 109.5 ?
N11 C15 H15B 109.5 ?
H15A C15 H15B 109.5 ?
N11 C15 H15C 109.5 ?
H15A C15 H15C 109.5 ?
H15B C15 H15C 109.5 ?
O21 C21 C22 107.3(3) ?
O21 C21 H21A 110.3 ?
C22 C21 H21A 110.3 ?
O21 C21 H21B 110.3 ?
C22 C21 H21B 110.3 ?
H21A C21 H21B 108.5 ?
N21 C22 C21 109.8(3) ?
N21 C22 H22A 109.7 ?
C21 C22 H22A 109.7 ?
N21 C22 H22B 109.7 ?
C21 C22 H22B 109.7 ?
H22A C22 H22B 108.2 ?
N21 C23 C24 110.0(3) ?
N21 C23 H23A 109.7 ?
C24 C23 H23A 109.7 ?
N21 C23 H23B 109.7 ?
C24 C23 H23B 109.7 ?
H23A C23 H23B 108.2 ?
O22 C24 C23 110.2(3) ?
O22 C24 H24A 109.6 ?
C23 C24 H24A 109.6 ?
O22 C24 H24B 109.6 ?
C23 C24 H24B 109.6 ?
H24A C24 H24B 108.1 ?
N21 C25 H25A 109.5 ?
N21 C25 H25B 109.5 ?
H25A C25 H25B 109.5 ?
N21 C25 H25C 109.5 ?
H25A C25 H25C 109.5 ?
H25B C25 H25C 109.5 ?
O31 C31 C32A 107.7(4) ?
O31 C31 C32B 107.1(5) ?
C32A C31 C32B 47.3(4) ?
O31 C31 H31A 99(3) ?
C32A C31 H31A 123(3) ?
O31 C31 H31B 104(3) ?
C32B C31 H31B 130(3) ?
H31A C31 H31B 133(4) ?
O32 C34 C33A 106.3(4) ?
O32 C34 C33B 110.4(5) ?
O32 C34 H34A 110(3) ?
C33A C34 H34A 121(3) ?
O32 C34 H34B 112(2) ?
C33B C34 H34B 127(2) ?
H34A C34 H34B 116(3) ?
N31 C32A C31 107.2(5) ?
N31 C32A H321 110.3 ?
C31 C32A H321 110.3 ?
N31 C32A H322 110.3 ?
C31 C32A H322 110.3 ?
H321 C32A H322 108.5 ?
N31 C33A C34 106.1(5) ?
N31 C33A H331 110.5 ?
C34 C33A H331 110.5 ?
N31 C33A H332 110.5 ?
C34 C33A H332 110.5 ?
H331 C33A H332 108.7 ?
N31 C35A H351 109.5 ?
N31 C35A H352 109.5 ?
N31 C35A H353 109.5 ?
O41 C41A C42A 121.1(9) ?
O41 C41A H411 107.1 ?
C42A C41A H411 107.1 ?
O41 C41A H412 107.1 ?
C42A C41A H412 107.1 ?
H411 C41A H412 106.8 ?
C41A C42A C43A 101.5(9) ?
C41A C42A H421 111.5 ?
C43A C42A H421 111.5 ?
C41A C42A H422 111.5 ?
C43A C42A H422 111.5 ?
H421 C42A H422 109.3 ?
O51 C51A C52A 109.2(7) ?
O51 C51A H511 109.8 ?
C52A C51A H511 109.8 ?
O51 C51A H512 109.8 ?
C52A C51A H512 109.8 ?
H511 C51A H512 108.3 ?
C53A C52A C51A 111.5(7) ?
C53A C52A H521 109.3 ?
C51A C52A H521 109.3 ?
C53A C52A H522 109.3 ?
C51A C52A H522 109.3 ?
H521 C52A H522 108.0 ?
N31 C32B C31 108.9(6) ?
N31 C32B H323 109.9 ?
C31 C32B H323 109.9 ?
N31 C32B H324 109.9 ?
C31 C32B H324 109.9 ?
H323 C32B H324 108.3 ?
N31 C33B C34 105.7(6) ?
N31 C33B H333 110.6 ?
C34 C33B H333 110.6 ?
N31 C33B H334 110.6 ?
C34 C33B H334 110.6 ?
H333 C33B H334 108.7 ?
N31 C35B H354 109.5 ?
N31 C35B H355 109.5 ?
H354 C35B H355 109.5 ?
N31 C35B H356 109.5 ?
H354 C35B H356 109.5 ?
H355 C35B H356 109.5 ?
O41 C41B C42B 105(4) ?
O51 C51B C52B 111.7(13) ?
O51 C51B H513 109.3 ?
C52B C51B H513 109.3 ?
O51 C51B H514 109.3 ?
C52B C51B H514 109.3 ?
H513 C51B H514 107.9 ?
C51B C52B C53B 121.6(8) ?
C51B C52B H523 106.9 ?
C53B C52B H523 106.9 ?
C51B C52B H524 106.9 ?
C53B C52B H524 106.9 ?
H523 C52B H524 106.7 ?
C52B C53B H534 109.5 ?
C52B C53B H535 109.5 ?
H534 C53B H535 109.5 ?
C52B C53B H536 109.5 ?
H534 C53B H536 109.5 ?
H535 C53B H536 109.5 ?
C43C C41C O41 114(4) ?
O41 C41C C42C 105(5) ?
C43C C4OC C42C 102(4) ?
C43C C4OC O41 122(4) ?
C42C C4OC O41 113(4) ?

loop_
_geom_bond_atom_site_label_1
_geom_bond_atom_site_label_2
_geom_bond_site_symmetry_2
_geom_bond_distance
_geom_bond_publ_flag
Zr O51 . 1.977(3) y
Zr O22 . 2.046(2) y
Zr O32 . 2.068(2) y
Zr O31 . 2.182(2) y
Zr O21 . 2.222(2) y
Zr N31 . 2.397(3) y
Zr N21 . 2.443(3) y
Ti O41 . 1.786(3) y
Ti O12 . 1.877(2) y
Ti O11 . 1.887(2) y
Ti O21 . 2.014(2) y
Ti O31 . 2.067(2) y
Ti N11 . 2.346(3) y
O11 C11 . 1.406(5) ?
O12 C14 . 1.401(4) ?
O21 C21 . 1.423(4) ?
O22 C24 . 1.402(4) ?
O31 C31 . 1.425(5) ?
O32 C34 . 1.386(5) ?
O41 C41A . 1.386(10) ?
O41 C41C . 1.46(6) ?
O41 C41B . 1.52(5) ?
O41 C4OC . 1.58(6) ?
O51 C51A . 1.408(9) ?
O51 C51B . 1.432(16) ?
N11 C15 . 1.471(4) ?
N11 C13 . 1.479(5) ?
N11 C12 . 1.489(5) ?
N21 C23 . 1.481(4) ?
N21 C25 . 1.483(4) ?
N21 C22 . 1.491(4) ?
N31 C32B . 1.438(9) ?
N31 C33B . 1.454(9) ?
N31 C33A . 1.456(7) ?
N31 C32A . 1.470(8) ?
N31 C35A . 1.541(7) ?
N31 C35B . 1.559(9) ?
C11 C12 . 1.508(5) ?
C11 H11A . 0.9900 ?
C11 H11B . 0.9900 ?
C12 H12A . 0.9900 ?
C12 H12B . 0.9900 ?
C13 C14 . 1.528(5) ?
C13 H13A . 0.9900 ?
C13 H13B . 0.9900 ?
C14 H14B . 0.9900 ?
C14 H14A . 0.9900 ?
C15 H15A . 0.9800 ?
C15 H15B . 0.9800 ?
C15 H15C . 0.9800 ?
C21 C22 . 1.516(4) ?
C21 H21A . 0.9900 ?
C21 H21B . 0.9900 ?
C22 H22A . 0.9900 ?
C22 H22B . 0.9900 ?
C23 C24 . 1.518(5) ?
C23 H23A . 0.9900 ?
C23 H23B . 0.9900 ?
C24 H24A . 0.9900 ?
C24 H24B . 0.9900 ?
C25 H25A . 0.9800 ?
C25 H25B . 0.9800 ?
C25 H25C . 0.9800 ?
C31 C32A . 1.554(8) ?
C31 C32B . 1.552(10) ?
C31 H31A . 0.89(4) ?
C31 H31B . 0.90(4) ?
C34 C33A . 1.569(8) ?
C34 C33B . 1.579(10) ?
C34 H34A . 0.93(4) ?
C34 H34B . 1.01(4) ?
C32A H321 . 0.9900 ?
C32A H322 . 0.9900 ?
C33A H331 . 0.9900 ?
C33A H332 . 0.9900 ?
C35A H351 . 0.9800 ?
C35A H352 . 0.9800 ?
C35A H353 . 0.9800 ?
C41A C42A . 1.449(14) ?
C41A H411 . 0.9900 ?
C41A H412 . 0.9900 ?
C42A C43A . 1.629(18) ?
C42A H421 . 0.9900 ?
C42A H422 . 0.9900 ?
C43A H431 . 0.9800 ?
C43A H432 . 0.9800 ?
C43A H433 . 0.9800 ?
C51A C52A . 1.580(12) ?
C51A H511 . 0.9900 ?
C51A H512 . 0.9900 ?
C52A C53A . 1.471(10) ?
C52A H521 . 0.9900 ?
C52A H522 . 0.9900 ?
C53A H531 . 0.9800 ?
C53A H532 . 0.9800 ?
C53A H533 . 0.9800 ?
C32B H323 . 0.9900 ?
C32B H324 . 0.9900 ?
C33B H333 . 0.9900 ?
C33B H334 . 0.9900 ?
C35B H354 . 0.9800 ?
C35B H355 . 0.9800 ?
C35B H356 . 0.9800 ?
C41B C42B . 1.73(7) ?
C51B C52B . 1.46(2) ?
C51B H513 . 0.9900 ?
C51B H514 . 0.9900 ?
C52B C53B . 1.5029 ?
C52B H523 . 0.9900 ?
C52B H524 . 0.9900 ?
C53B H534 . 0.9800 ?
C53B H535 . 0.9800 ?
C53B H536 . 0.9800 ?
C41C C4OC . 1.11(7) ?
C41C C43C . 1.45(7) ?
C41C C42C . 1.74(9) ?
C4OC C43C . 1.20(6) ?
C4OC C42C . 1.45(6) ?

loop_
_geom_torsion_atom_site_label_1
_geom_torsion_atom_site_label_2
_geom_torsion_atom_site_label_3
_geom_torsion_atom_site_label_4
_geom_torsion
_geom_torsion_publ_flag
O41 Ti O11 C11 173.9(3) ?
O12 Ti O11 C11 75.9(3) ?
O21 Ti O11 C11 -47.2(4) ?
O31 Ti O11 C11 -86.5(3) ?
N11 Ti O11 C11 4.1(3) ?
O41 Ti O12 C14 179.4(3) ?
O11 Ti O12 C14 -82.3(3) ?
O21 Ti O12 C14 77.3(3) ?
O31 Ti O12 C14 44.9(4) ?
N11 Ti O12 C14 -10.4(3) ?
O41 Ti O21 C21 -66.8(3) ?
O12 Ti O21 C21 29.4(3) ?
O11 Ti O21 C21 155.2(3) ?
O31 Ti O21 C21 -163.0(3) ?
N11 Ti O21 C21 105.8(3) ?
O41 Ti O21 Zr 80.19(13) ?
O12 Ti O21 Zr 176.35(11) ?
O11 Ti O21 Zr -57.9(3) y
O31 Ti O21 Zr -16.06(10) y
N11 Ti O21 Zr -107.28(11) ?
O51 Zr O21 C21 65.2(2) ?
O22 Zr O21 C21 -100.7(2) ?
O32 Zr O21 C21 -14.3(3) ?
O31 Zr O21 C21 167.3(2) ?
N31 Zr O21 C21 156.6(2) ?
N21 Zr O21 C21 -27.9(2) ?
O51 Zr O21 Ti -86.23(12) ?
O22 Zr O21 Ti 107.88(11) ?
O32 Zr O21 Ti -165.71(16) ?
O31 Zr O21 Ti 15.84(10) ?
N31 Zr O21 Ti 5.18(18) ?
N21 Zr O21 Ti -179.33(13) ?
O51 Zr O22 C24 10.8(5) ?
O32 Zr O22 C24 -73.4(3) ?
O31 Zr O22 C24 143.4(2) ?
O21 Zr O22 C24 77.7(2) ?
N31 Zr O22 C24 -145.6(2) ?
N21 Zr O22 C24 6.2(2) ?
O41 Ti O31 C31 75.1(3) ?
O12 Ti O31 C31 -150.9(3) ?
O11 Ti O31 C31 -21.4(3) ?
O21 Ti O31 C31 174.8(3) ?
N11 Ti O31 C31 -97.9(3) ?
O41 Ti O31 Zr -83.33(13) ?
O12 Ti O31 Zr 50.7(3) ?
O11 Ti O31 Zr -179.79(12) ?
O21 Ti O31 Zr 16.32(10) ?
N11 Ti O31 Zr 103.70(12) ?
O51 Zr O31 C31 -93.5(3) ?
O22 Zr O31 C31 97.9(3) ?
O32 Zr O31 C31 7.2(4) ?
O21 Zr O31 C31 -174.0(3) ?
N31 Zr O31 C31 -1.8(3) ?
N21 Zr O31 C31 165.3(3) ?
O51 Zr O31 Ti 65.15(13) ?
O22 Zr O31 Ti -103.49(12) ?
O32 Zr O31 Ti 165.87(13) ?
O21 Zr O31 Ti -15.38(9) ?
N31 Zr O31 Ti 156.83(14) ?
N21 Zr O31 Ti -36.04(18) ?
O51 Zr O32 C34 85.0(3) ?
O22 Zr O32 C34 -110.3(3) ?
O31 Zr O32 C34 -18.9(4) ?
O21 Zr O32 C34 163.5(3) ?
N31 Zr O32 C34 -9.9(3) ?
N21 Zr O32 C34 176.6(3) ?
O12 Ti O41 C41A -6.2(7) ?
O11 Ti O41 C41A -111.7(7) ?
O21 Ti O41 C41A 84.6(7) ?
O31 Ti O41 C41A 157.8(7) ?
N11 Ti O41 C41A -57.5(10) ?
O21 Ti O41 C41B -105(3) ?
N11 Ti O41 C41B 112(3) ?
O22 Zr O51 C51A -10.5(18) ?
O32 Zr O51 C51A 73.8(17) ?
O31 Zr O51 C51A -142.3(17) ?
O21 Zr O51 C51A -77.8(17) ?
N31 Zr O51 C51A 146.2(17) ?
N21 Zr O51 C51A -6.0(17) ?
O22 Zr O51 C51B -86.0(11) ?
O32 Zr O51 C51B -1.7(11) ?
O31 Zr O51 C51B 142.3(11) ?
O21 Zr O51 C51B -153.3(11) ?
N31 Zr O51 C51B 70.8(11) ?
N21 Zr O51 C51B -81.5(11) ?
O41 Ti N11 C15 -157.2(6) ?
O12 Ti N11 C15 149.8(3) ?
O11 Ti N11 C15 -101.3(3) ?
O21 Ti N11 C15 59.7(3) ?
O31 Ti N11 C15 -11.9(3) ?
O41 Ti N11 C13 81.7(6) ?
O12 Ti N11 C13 28.7(2) ?
O11 Ti N11 C13 137.6(2) ?
O21 Ti N11 C13 -61.4(2) ?
O31 Ti N11 C13 -133.1(2) ?
O41 Ti N11 C12 -35.0(7) ?
O12 Ti N11 C12 -88.1(2) ?
O11 Ti N11 C12 20.8(2) ?
O21 Ti N11 C12 -178.1(2) ?
O31 Ti N11 C12 110.2(2) ?
O51 Zr N21 C23 153.61(19) ?
O22 Zr N21 C23 -27.61(18) ?
O32 Zr N21 C23 64.7(2) ?
O31 Zr N21 C23 -102.2(2) ?
O21 Zr N21 C23 -122.0(2) ?
N31 Zr N21 C23 51.5(3) ?
O51 Zr N21 C25 35.5(2) ?
O22 Zr N21 C25 -145.7(2) ?
O32 Zr N21 C25 -53.4(2) ?
O31 Zr N21 C25 139.7(2) ?
O21 Zr N21 C25 120.0(2) ?
N31 Zr N21 C25 -66.6(3) ?
O51 Zr N21 C22 -87.3(2) ?
O22 Zr N21 C22 91.5(2) ?
O32 Zr N21 C22 -176.2(2) ?
O31 Zr N21 C22 16.9(3) ?
O21 Zr N21 C22 -2.9(2) ?
N31 Zr N21 C22 170.5(2) ?
O51 Zr N31 C32B 72.8(5) ?
O22 Zr N31 C32B -113.3(4) ?
O32 Zr N31 C32B 160.6(5) ?
O31 Zr N31 C32B -25.1(4) ?
O21 Zr N31 C32B -14.8(5) ?
N21 Zr N31 C32B 174.2(4) ?
O51 Zr N31 C33B -54.1(4) ?
O22 Zr N31 C33B 119.8(4) ?
O32 Zr N31 C33B 33.6(4) ?
O31 Zr N31 C33B -152.0(4) ?
O21 Zr N31 C33B -141.8(4) ?
N21 Zr N31 C33B 47.3(5) ?
O51 Zr N31 C33A -109.5(4) ?
O22 Zr N31 C33A 64.4(4) ?
O32 Zr N31 C33A -21.8(4) ?
O31 Zr N31 C33A 152.6(4) ?
O21 Zr N31 C33A 162.8(3) ?
N21 Zr N31 C33A -8.1(5) ?
O51 Zr N31 C32A 126.6(4) ?
O22 Zr N31 C32A -59.5(4) ?
O32 Zr N31 C32A -145.6(4) ?
O31 Zr N31 C32A 28.7(3) ?
O21 Zr N31 C32A 39.0(4) ?
N21 Zr N31 C32A -132.0(4) ?
O51 Zr N31 C35A 7.4(3) ?
O22 Zr N31 C35A -178.6(3) ?
O32 Zr N31 C35A 95.2(3) ?
O31 Zr N31 C35A -90.5(3) ?
O21 Zr N31 C35A -80.2(3) ?
N21 Zr N31 C35A 108.8(4) ?
O51 Zr N31 C35B -168.9(4) ?
O22 Zr N31 C35B 5.0(4) ?
O32 Zr N31 C35B -81.2(4) ?
O31 Zr N31 C35B 93.2(4) ?
O21 Zr N31 C35B 103.4(4) ?
N21 Zr N31 C35B -67.5(4) ?
Ti O11 C11 C12 -28.4(4) ?
C15 N11 C12 C11 86.9(4) ?
C13 N11 C12 C11 -150.0(3) ?
Ti N11 C12 C11 -39.5(3) ?
O11 C11 C12 N11 44.9(4) ?
C15 N11 C13 C14 -166.6(3) ?
C12 N11 C13 C14 70.2(4) ?
Ti N11 C13 C14 -40.9(3) ?
Ti O12 C14 C13 -10.6(4) ?
N11 C13 C14 O12 37.0(4) ?
Ti O21 C21 C22 -160.8(2) ?
Zr O21 C21 C22 53.8(3) ?
C23 N21 C22 C21 144.1(3) ?
C25 N21 C22 C21 -94.5(3) ?
Zr N21 C22 C21 30.2(3) ?
O21 C21 C22 N21 -54.0(4) ?
C25 N21 C23 C24 165.1(3) ?
C22 N21 C23 C24 -73.3(3) ?
Zr N21 C23 C24 44.5(3) ?
Zr O22 C24 C23 17.0(4) ?
N21 C23 C24 O22 -43.1(4) ?
Ti O31 C31 C32A -179.2(4) ?
Zr O31 C31 C32A -23.7(5) ?
Ti O31 C31 C32B -129.5(4) ?
Zr O31 C31 C32B 25.9(5) ?
Zr O32 C34 C33A 37.0(5) ?
Zr O32 C34 C33B -14.3(6) ?
Zr N31 C32A C31 -49.3(5) ?
O31 C31 C32A N31 47.7(6) ?
C32B C31 C32A N31 -49.6(6) ?
C32B N31 C33A C34 -138.9(8) ?
C33B N31 C33A C34 -51.9(6) ?
C32A N31 C33A C34 165.0(5) ?
C35A N31 C33A C34 -73.2(6) ?
C35B N31 C33A C34 145.8(7) ?
Zr N31 C33A C34 44.8(5) ?
O32 C34 C33A N31 -52.7(6) ?
Ti O41 C41A C42A 131.0(9) ?
O41 C41A C42A C43A 58.8(13) ?
C51B O51 C51A C52A 13.1(11) ?
Zr O51 C51A C52A -83.0(18) ?
O51 C51A C52A C53A 168.5(6) ?
C33B N31 C32B C31 166.2(6) ?
C33A N31 C32B C31 -130.2(8) ?
C32A N31 C32B C31 -52.0(6) ?
C35A N31 C32B C31 148.3(8) ?
C35B N31 C32B C31 -72.1(7) ?
Zr N31 C32B C31 46.1(7) ?
O31 C31 C32B N31 -46.7(7) ?
C32A C31 C32B N31 51.8(6) ?
C32B N31 C33B C34 -171.1(6) ?
C33A N31 C33B C34 51.3(6) ?
C32A N31 C33B C34 129.9(8) ?
C35A N31 C33B C34 -152.7(8) ?
C35B N31 C33B C34 66.6(7) ?
Zr N31 C33B C34 -48.9(6) ?
O32 C34 C33B N31 43.8(7) ?
C33A C34 C33B N31 -50.3(6) ?
Ti O41 C41B C42B -175.1(15) ?
Zr O51 C51B C52B 140.2(8) ?
O51 C51B C52B C53B -173.0(5) ?
